data_1559024
loop_
_publ_author_name
'Arnoldsson, Kristina C.'
'Eriksson, Lars'
'Wachtmeister, Carl Axel'

_publ_section_title
;
 Crystal Structure of a Tricyclic Product from the Oxidation of
 4,5,6-Trichloroguaiacol with Periodate
;
_journal_name_full 'Acta Chemica Scandinavica'
_journal_page_first 999
_journal_page_last 1003
_journal_paper_doi 10.3891/acta.chem.scand.47-0999
_journal_volume 47
_journal_year 1993
_chemical_formula_sum 'C13 H5 Cl5 O4'
_chemical_formula_weight 402.44
_chemical_name_common
;
(RS)-2,3,4',5',6'-Pentachloro-5-methoxy-1',3'-dioxaspiro[cyclohexadiene-1,2-
indan]-4-one
;
_space_group_IT_number 2
_space_group_name_Hall '-P 1'
_space_group_name_H-M_alt 'P -1'
_symmetry_cell_setting triclinic
_symmetry_Int_Tables_number 2
_symmetry_space_group_name_Hall '-P 1'
_symmetry_space_group_name_H-M 'P -1'
_cell_angle_alpha 68.94(4)
_cell_angle_beta 88.24(3)
_cell_angle_gamma 77.52(3)
_cell_formula_units_Z 4
_cell_length_a 9.386(5)
_cell_length_b 12.028(6)
_cell_length_c 14.497(10)
_cell_volume 1489.2(16)
_diffrn_ambient_temperature 293
_diffrn_radiation_probe x-ray
_diffrn_radiation_type MoK\a
_diffrn_radiation_wavelength 0.71069
_exptl_absorpt_coefficient_mu 0.901
_exptl_crystal_density_diffrn 1.77
_exptl_crystal_F_000 800
_refine_ls_goodness_of_fit_ref 1.54
_refine_ls_number_parameters 397
_refine_ls_number_reflns 3407
_refine_ls_R_factor_gt 0.042
_refine_ls_wR_factor_gt 0.055
_cod_data_source_file Acta-Chem-Scand-1993-47-999.cif
_cod_data_source_block 1
_cod_original_cell_volume 1489.3(16)
_cod_database_code 1559024

loop_
_space_group_symop_id
_space_group_symop_operation_xyz
1 x,y,z
2 -x,-y,-z

loop_
_atom_site_label
_atom_site_type_symbol
_atom_site_thermal_displace_type
_atom_site_fract_x
_atom_site_fract_y
_atom_site_fract_z
_atom_site_occupancy
_atom_site_U_iso_or_equiv
_atom_site_calc_flag
_atom_site_refinement_flags
_atom_site_disorder_assembly
_atom_site_disorder_group
Cl1A Cl Uiso 0.27980(10) 0.34750(10) 0.09800(10) 1.000 0.0378(5) . . . .
Cl2A Cl Uiso 0.5377(2) 0.33660(10) 0.23490(10) 1.000 0.0438(5) . . . .
Cl3A Cl Uiso 0.13590(10) 0.59710(10) -0.06880(10) 1.000 0.0382(5) . . . .
Cl4A Cl Uiso 0.10580(10) 1.19050(10) -0.00120(10) 1.000 0.0431(6) . . . .
Cl5A Cl Uiso 0.1660(2) 0.90150(10) 0.10730(10) 1.000 0.0461(6) . . . .
Cl1B Cl Uiso 0.1879(2) 1.16300(10) 0.37360(10) 1.000 0.0436(5) . . . .
Cl2B Cl Uiso 0.32940(10) 0.96110(10) 0.57440(10) 1.000 0.0448(5) . . . .
Cl3B Cl Uiso -0.0322(2) 1.10190(10) 0.24730(10) 1.000 0.0413(5) . . . .
Cl4B Cl Uiso 0.0372(2) 0.46920(10) 0.25160(10) 1.000 0.0568(6) . . . .
Cl5B Cl Uiso 0.2052(2) 0.63850(10) 0.31210(10) 1.000 0.0479(5) . . . .
O1A O Uiso 0.4584(4) 0.8019(3) 0.0421(3) 1.000 0.0368(13) . . . .
O2A O Uiso 0.2693(4) 0.8079(3) -0.0613(2) 1.000 0.0332(12) . . . .
O3A O Uiso 0.2665(4) 1.2578(3) -0.1792(3) 1.000 0.0380(13) . . . .
O4A O Uiso 0.4746(4) 1.1290(3) -0.2475(3) 1.000 0.0448(15) . . . .
C1A C Uiso 0.3404(5) 0.4788(4) 0.0842(4) 1.000 0.0275(16) . . . .
O1B O Uiso 0.0571(4) 0.6817(3) 0.4861(2) 1.000 0.0320(12) . . . .
C2A C Uiso 0.2711(5) 0.5888(4) 0.0118(4) 1.000 0.0285(17) . . . .
O2B O Uiso -0.0527(4) 0.8308(3) 0.3391(2) 1.000 0.0329(12) . . . .
C3A C Uiso 0.3200(5) 0.6910(4) 0.0048(3) 1.000 0.0271(16) . . . .
O3B O Uiso -0.2537(4) 0.4769(3) 0.3306(3) 1.000 0.0481(16) . . . .
C4A C Uiso 0.4303(5) 0.6863(4) 0.0663(4) 1.000 0.0301(17) . . . .
O4B O Uiso -0.3849(4) 0.5874(3) 0.4483(3) 1.000 0.0497(17) . . . .
C5A C Uiso 0.5021(5) 0.5801(4) 0.1384(4) 1.000 0.0313(18) . . . .
C6A C Uiso 0.4517(5) 0.4753(4) 0.1452(4) 1.000 0.0304(17) . . . .
C7A C Uiso 0.3524(5) 0.8852(4) -0.0369(3) 1.000 0.0298(17) . . . .
C8A C Uiso 0.4324(5) 0.9436(4) -0.1250(4) 1.000 0.0316(18) . . . .
C9A C Uiso 0.4080(5) 1.0648(4) -0.1691(3) 1.000 0.0300(18) . . . .
C10A C Uiso 0.2965(5) 1.1487(4) -0.1352(3) 1.000 0.0265(16) . . . .
C11A C Uiso 0.2240(5) 1.0912(4) -0.0435(3) 1.000 0.0256(16) . . . .
C12A C Uiso 0.2487(5) 0.9709(4) 0.0014(3) 1.000 0.0286(17) . . . .
C13A C Uiso 0.5899(6) 1.0586(7) -0.2851(5) 1.000 0.057(3) . . . .
C1B C Uiso 0.1491(5) 1.0189(4) 0.4145(4) 1.000 0.0288(17) . . . .
C2B C Uiso 0.0535(5) 0.9941(4) 0.3544(3) 1.000 0.0302(17) . . . .
C3B C Uiso 0.0324(5) 0.8770(4) 0.3855(3) 1.000 0.0261(16) . . . .
C4B C Uiso 0.0972(5) 0.7891(4) 0.4723(3) 1.000 0.0265(16) . . . .
C5B C Uiso 0.1871(5) 0.8107(4) 0.5346(4) 1.000 0.0299(18) . . . .
C6B C Uiso 0.2124(5) 0.9299(4) 0.5011(4) 1.000 0.0301(17) . . . .
C7B C Uiso -0.0391(5) 0.7020(4) 0.4027(3) 1.000 0.0280(16) . . . .
C8B C Uiso -0.1851(5) 0.6844(4) 0.4396(4) 1.000 0.0316(18) . . . .
C9B C Uiso -0.2539(5) 0.6101(4) 0.4177(4) 1.000 0.0351(19) . . . .
C10B C Uiso -0.1889(6) 0.5412(4) 0.3528(4) 1.000 0.0340(18) . . . .
C11B C Uiso -0.0397(6) 0.5532(4) 0.3213(3) 1.000 0.0321(17) . . . .
C12B C Uiso 0.0303(5) 0.6248(4) 0.3459(3) 1.000 0.0301(17) . . . .
C13B C Uiso -0.4520(7) 0.6433(6) 0.5164(6) 1.000 0.067(3) . . . .

loop_
_atom_type_symbol
_atom_type_description
_atom_type_scat_dispersion_real
_atom_type_scat_dispersion_imag
_atom_type_scat_source
C C 0.0033 0.0016 ' International Tables Vol C Tables 4.2.6.8 and 6.1.1.4'
Cl Cl 0.1484 0.1585 ' International Tables Vol C Tables 4.2.6.8 and 6.1.1.4'
O O 0.0106 0.0060 ' International Tables Vol C Tables 4.2.6.8 and 6.1.1.4'

loop_
_geom_angle_atom_site_label_1
_geom_angle_atom_site_label_2
_geom_angle_atom_site_label_3
_geom_angle
_geom_angle_site_symmetry_1
_geom_angle_site_symmetry_2
_geom_angle_site_symmetry_3
_geom_angle_publ_flag
C4A O1A C7A 107.1(4) . . . yes
C3A O2A C7A 106.3(3) . . . yes
C9A O4A C13A 116.1(5) . . . yes
Cl1A C1A C2A 118.8(4) . . . yes
Cl1A C1A C6A 120.7(4) . . . yes
C2A C1A C6A 120.5(5) . . . no
C4B O1B C7B 107.7(3) . . . yes
Cl3A C2A C1A 122.3(4) . . . yes
C1A C2A C3A 117.0(5) . . . no
Cl3A C2A C3A 120.7(4) . . . yes
C3B O2B C7B 106.0(3) . . . yes
C2A C3A C4A 121.9(5) . . . no
O2A C3A C4A 111.2(4) . . . yes
O2A C3A C2A 126.9(4) . . . yes
O1A C4A C3A 109.7(4) . . . yes
O1A C4A C5A 127.1(5) . . . yes
C3A C4A C5A 123.2(5) . . . no
C9B O4B C13B 116.1(4) . . . yes
C4A C5A C6A 114.7(5) . . . no
C1A C6A C5A 122.7(5) . . . no
Cl2A C6A C1A 119.8(4) . . . yes
Cl2A C6A C5A 117.5(4) . . . yes
O1A C7A O2A 105.6(4) . . . yes
O1A C7A C8A 108.7(4) . . . yes
O1A C7A C12A 109.4(3) . . . yes
O2A C7A C8A 108.6(4) . . . yes
C8A C7A C12A 115.9(4) . . . no
O2A C7A C12A 108.3(4) . . . yes
C7A C8A C9A 121.4(5) . . . no
O4A C9A C10A 110.5(4) . . . yes
O4A C9A C8A 127.4(5) . . . yes
C8A C9A C10A 122.2(4) . . . no
O3A C10A C9A 122.4(4) . . . yes
O3A C10A C11A 121.2(4) . . . yes
C9A C10A C11A 116.4(4) . . . no
C10A C11A C12A 121.6(4) . . . no
Cl4A C11A C10A 115.5(4) . . . yes
Cl4A C11A C12A 122.9(4) . . . yes
Cl5A C12A C7A 115.1(3) . . . yes
Cl5A C12A C11A 122.7(4) . . . yes
C7A C12A C11A 122.2(4) . . . no
Cl1B C1B C2B 118.2(4) . . . yes
Cl1B C1B C6B 121.2(4) . . . yes
C2B C1B C6B 120.6(5) . . . no
Cl3B C2B C1B 122.9(4) . . . yes
Cl3B C2B C3B 120.3(4) . . . yes
C1B C2B C3B 116.8(4) . . . no
O2B C3B C2B 127.4(4) . . . yes
O2B C3B C4B 110.9(4) . . . yes
C2B C3B C4B 121.6(4) . . . no
O1B C4B C3B 109.7(4) . . . yes
O1B C4B C5B 127.0(4) . . . yes
C3B C4B C5B 123.3(5) . . . no
C4B C5B C6B 115.0(5) . . . no
Cl2B C6B C1B 120.3(4) . . . yes
Cl2B C6B C5B 117.1(4) . . . yes
C1B C6B C5B 122.6(5) . . . no
O1B C7B O2B 105.7(4) . . . yes
O1B C7B C8B 108.5(4) . . . yes
O1B C7B C12B 109.7(4) . . . yes
O2B C7B C8B 108.5(4) . . . yes
O2B C7B C12B 108.2(3) . . . yes
C8B C7B C12B 115.8(4) . . . no
C7B C8B C9B 122.1(5) . . . no
O4B C9B C8B 126.4(5) . . . yes
O4B C9B C10B 111.9(4) . . . yes
C8B C9B C10B 121.7(5) . . . no
O3B C10B C9B 121.5(5) . . . yes
O3B C10B C11B 122.6(5) . . . yes
C9B C10B C11B 115.9(4) . . . no
Cl4B C11B C10B 115.8(4) . . . yes
Cl4B C11B C12B 122.3(4) . . . yes
C10B C11B C12B 122.0(4) . . . no
Cl5B C12B C7B 114.8(4) . . . yes
Cl5B C12B C11B 123.0(4) . . . yes
C7B C12B C11B 122.2(4) . . . no

loop_
_geom_bond_atom_site_label_1
_geom_bond_atom_site_label_2
_geom_bond_distance
_geom_bond_site_symmetry_1
_geom_bond_site_symmetry_2
_geom_bond_publ_flag
Cl1A C1A 1.736(5) . . yes
Cl2A C6A 1.746(6) . . yes
Cl3A C2A 1.714(5) . . yes
Cl4A C11A 1.716(5) . . yes
Cl5A C12A 1.715(5) . . yes
Cl1B C1B 1.735(5) . . yes
Cl2B C6B 1.736(5) . . yes
Cl3B C2B 1.708(5) . . yes
Cl4B C11B 1.714(5) . . yes
Cl5B C12B 1.724(5) . . yes
O1A C7A 1.456(6) . . yes
O1A C4A 1.389(6) . . yes
O2A C7A 1.471(6) . . yes
O2A C3A 1.376(6) . . yes
O3A C10A 1.207(6) . . yes
O4A C9A 1.347(6) . . yes
O4A C13A 1.444(8) . . yes
C1A C6A 1.373(7) . . no
C1A C2A 1.395(7) . . no
O1B C7B 1.448(6) . . yes
O1B C4B 1.368(6) . . yes
C2A C3A 1.372(7) . . no
O2B C3B 1.376(6) . . yes
O2B C7B 1.470(6) . . yes
C3A C4A 1.366(7) . . no
O3B C10B 1.211(7) . . yes
C4A C5A 1.375(7) . . no
O4B C9B 1.345(6) . . yes
O4B C13B 1.442(9) . . yes
C5A C6A 1.410(7) . . no
C7A C8A 1.488(7) . . no
C7A C12A 1.504(7) . . no
C8A C9A 1.335(7) . . no
C9A C10A 1.491(7) . . no
C10A C11A 1.482(6) . . no
C11A C12A 1.326(7) . . no
C1B C2B 1.416(7) . . no
C1B C6B 1.371(8) . . no
C2B C3B 1.373(7) . . no
C3B C4B 1.373(6) . . no
C4B C5B 1.380(7) . . no
C5B C6B 1.410(7) . . no
C7B C8B 1.486(7) . . no
C7B C12B 1.490(7) . . no
C8B C9B 1.335(7) . . no
C9B C10B 1.500(7) . . no
C10B C11B 1.480(8) . . no
C11B C12B 1.334(7) . . no

loop_
_geom_torsion_atom_site_label_1
_geom_torsion_atom_site_label_2
_geom_torsion_atom_site_label_3
_geom_torsion_atom_site_label_4
_geom_torsion
_geom_torsion_site_symmetry_1
_geom_torsion_site_symmetry_2
_geom_torsion_site_symmetry_3
_geom_torsion_site_symmetry_4
_geom_torsion_publ_flag
C7A O1A C4A C3A 3.1(5) . . . . no
C7A O1A C4A C5A -178.7(5) . . . . no
C4A O1A C7A O2A -4.2(5) . . . . no
C4A O1A C7A C8A -120.5(4) . . . . no
C4A O1A C7A C12A 112.1(4) . . . . no
C7A O2A C3A C2A 178.0(5) . . . . no
C7A O2A C3A C4A -2.1(5) . . . . no
C3A O2A C7A O1A 3.8(4) . . . . no
C3A O2A C7A C8A 120.2(4) . . . . no
C3A O2A C7A C12A -113.2(4) . . . . no
C13A O4A C9A C8A -3.0(7) . . . . no
C13A O4A C9A C10A 177.4(4) . . . . no
Cl1A C1A C2A Cl3A -4.1(6) . . . . no
Cl1A C1A C2A C3A 178.5(4) . . . . no
C6A C1A C2A Cl3A 177.8(4) . . . . no
C6A C1A C2A C3A 0.4(8) . . . . no
Cl1A C1A C6A Cl2A 2.2(6) . . . . no
Cl1A C1A C6A C5A -178.4(4) . . . . no
C2A C1A C6A Cl2A -179.7(4) . . . . no
C2A C1A C6A C5A -0.2(8) . . . . no
C4B O1B C7B C8B -116.6(4) . . . . no
C4B O1B C7B C12B 116.1(4) . . . . no
C7B O1B C4B C5B 179.4(5) . . . . no
C4B O1B C7B O2B -0.4(5) . . . . no
C7B O1B C4B C3B 0.2(5) . . . . no
C1A C2A C3A O2A 179.2(4) . . . . no
C1A C2A C3A C4A -0.7(7) . . . . no
Cl3A C2A C3A O2A 1.8(7) . . . . no
Cl3A C2A C3A C4A -178.2(4) . . . . no
C7B O2B C3B C2B -179.5(5) . . . . no
C7B O2B C3B C4B -0.3(5) . . . . no
C3B O2B C7B O1B 0.4(5) . . . . no
C3B O2B C7B C8B 116.6(4) . . . . no
C3B O2B C7B C12B -117.0(4) . . . . no
O2A C3A C4A C5A -179.0(5) . . . . no
C2A C3A C4A O1A 179.3(4) . . . . no
C2A C3A C4A C5A 1.0(8) . . . . no
O2A C3A C4A O1A -0.6(6) . . . . no
C3A C4A C5A C6A -0.8(8) . . . . no
O1A C4A C5A C6A -178.8(5) . . . . no
C13B O4B C9B C10B 176.1(5) . . . . no
C13B O4B C9B C8B -4.2(8) . . . . no
C4A C5A C6A Cl2A 179.9(4) . . . . no
C4A C5A C6A C1A 0.4(8) . . . . no
O1A C7A C12A C11A 126.7(5) . . . . no
O2A C7A C12A C11A -118.8(5) . . . . no
C8A C7A C12A Cl5A -176.3(3) . . . . no
O2A C7A C12A Cl5A 61.5(4) . . . . no
O1A C7A C8A C9A -126.3(5) . . . . no
O2A C7A C8A C9A 119.4(5) . . . . no
C12A C7A C8A C9A -2.7(7) . . . . no
O1A C7A C12A Cl5A -53.0(5) . . . . no
C8A C7A C12A C11A 3.4(7) . . . . no
C7A C8A C9A O4A 178.5(4) . . . . no
C7A C8A C9A C10A -2.0(7) . . . . no
O4A C9A C10A C11A -174.5(4) . . . . no
C8A C9A C10A O3A -174.4(5) . . . . no
C8A C9A C10A C11A 5.9(7) . . . . no
O4A C9A C10A O3A 5.2(6) . . . . no
O3A C10A C11A Cl4A -4.1(6) . . . . no
O3A C10A C11A C12A 175.2(5) . . . . no
C9A C10A C11A Cl4A 175.5(3) . . . . no
C9A C10A C11A C12A -5.2(7) . . . . no
C10A C11A C12A Cl5A -179.7(4) . . . . no
C10A C11A C12A C7A 0.6(7) . . . . no
Cl4A C11A C12A C7A 179.8(4) . . . . no
Cl4A C11A C12A Cl5A -0.5(6) . . . . no
Cl1B C1B C2B Cl3B -3.6(6) . . . . no
Cl1B C1B C2B C3B 175.9(4) . . . . no
C6B C1B C2B Cl3B 178.4(4) . . . . no
C6B C1B C2B C3B -2.2(7) . . . . no
Cl1B C1B C6B Cl2B 2.1(6) . . . . no
Cl1B C1B C6B C5B -177.7(4) . . . . no
C2B C1B C6B Cl2B -180.0(4) . . . . no
C2B C1B C6B C5B 0.3(8) . . . . no
Cl3B C2B C3B O2B 0.7(7) . . . . no
Cl3B C2B C3B C4B -178.6(4) . . . . no
C1B C2B C3B O2B -178.8(4) . . . . no
C1B C2B C3B C4B 2.0(7) . . . . no
O2B C3B C4B O1B 0.1(5) . . . . no
O2B C3B C4B C5B -179.2(4) . . . . no
C2B C3B C4B O1B 179.4(4) . . . . no
C2B C3B C4B C5B 0.2(8) . . . . no
O1B C4B C5B C6B 178.9(5) . . . . no
C3B C4B C5B C6B -2.1(7) . . . . no
C4B C5B C6B Cl2B -178.0(4) . . . . no
C4B C5B C6B C1B 1.8(7) . . . . no
O1B C7B C8B C9B -128.0(5) . . . . no
O2B C7B C8B C9B 117.6(5) . . . . no
C12B C7B C8B C9B -4.3(7) . . . . no
O1B C7B C12B Cl5B -52.1(4) . . . . no
O1B C7B C12B C11B 129.5(4) . . . . no
O2B C7B C12B Cl5B 62.7(4) . . . . no
O2B C7B C12B C11B -115.7(5) . . . . no
C8B C7B C12B Cl5B -175.3(3) . . . . no
C8B C7B C12B C11B 6.3(6) . . . . no
C7B C8B C9B O4B 179.3(5) . . . . no
C7B C8B C9B C10B -1.1(8) . . . . no
O4B C9B C10B O3B 2.1(7) . . . . no
O4B C9B C10B C11B -175.7(4) . . . . no
C8B C9B C10B O3B -177.7(5) . . . . no
C8B C9B C10B C11B 4.6(7) . . . . no
O3B C10B C11B Cl4B -0.4(7) . . . . no
O3B C10B C11B C12B 179.7(5) . . . . no
C9B C10B C11B Cl4B 177.3(4) . . . . no
C9B C10B C11B C12B -2.6(7) . . . . no
Cl4B C11B C12B Cl5B -1.0(6) . . . . no
Cl4B C11B C12B C7B 177.2(3) . . . . no
C10B C11B C12B Cl5B 178.8(4) . . . . no
C10B C11B C12B C7B -2.9(7) . . . . no
